data_4037615
loop_
_publ_author_name
'Kimber, M. C.'
'Try, A. C.'
'Painter, L.'
'Harding, M. M.'
'Turner, P.'

_publ_section_title
;
 Synthesis of functionalized chiral carbocyclic cleft molecules
 complementary to Tr\"oger's base derivatives.
;
_journal_issue 10
_journal_name_full 'The Journal of organic chemistry'
_journal_page_first 3042
_journal_page_last 3046
_journal_paper_doi 10.1021/jo991741p
_journal_volume 65
_journal_year 2000
_chemical_formula_sum 'C19 H14 N2 O6'
_chemical_formula_weight 366.32
_space_group_IT_number 15
_space_group_name_Hall '-C 2yc'
_space_group_name_H-M_alt 'C 1 2/c 1'
_symmetry_cell_setting monoclinic
_symmetry_Int_Tables_number 15
_symmetry_space_group_name_H-M 'C 1 2/c 1'
_atom_sites_solution_hydrogens geom
_atom_sites_solution_primary direct
_atom_sites_solution_secondary difmap
_audit_creation_method SHELXL-97
_cell_angle_alpha 90.00
_cell_angle_beta 100.692(2)
_cell_angle_gamma 90.00
_cell_formula_units_Z 4
_cell_length_a 14.1687(19)
_cell_length_b 5.1867(7)
_cell_length_c 22.746(3)
_cell_measurement_reflns_used 2692
_cell_measurement_temperature 297(2)
_cell_measurement_theta_max 27.675
_cell_measurement_theta_min 2.926
_cell_volume 1642.6(4)
_computing_cell_refinement SAINT
_computing_data_collection SMART
_computing_data_reduction 'SAINT and XPREP'
_computing_molecular_graphics 'teXsan for Windows (MSC, 1997)'
_computing_structure_refinement 'SHELXL-97 (Sheldrick, 1997)'
_computing_structure_solution 'SIR97 (Altomare, et. al. 1997)'
_diffrn_ambient_temperature 297(2)
_diffrn_measured_fraction_theta_full 0.984
_diffrn_measured_fraction_theta_max 0.984
_diffrn_measurement_device_type 'Bruker SMART 1000 CCD'
_diffrn_measurement_method \w
_diffrn_radiation_monochromator graphite
_diffrn_radiation_source 'sealed tube'
_diffrn_radiation_type MoK\a
_diffrn_radiation_wavelength 0.71073
_diffrn_reflns_av_R_equivalents 0.0403
_diffrn_reflns_av_sigmaI/netI 0.0290
_diffrn_reflns_limit_h_max 18
_diffrn_reflns_limit_h_min -18
_diffrn_reflns_limit_k_max 6
_diffrn_reflns_limit_k_min -6
_diffrn_reflns_limit_l_max 30
_diffrn_reflns_limit_l_min -30
_diffrn_reflns_number 7659
_diffrn_reflns_theta_full 27.99
_diffrn_reflns_theta_max 27.99
_diffrn_reflns_theta_min 1.82
_diffrn_standards_decay_% 0.0
_diffrn_standards_number 75
_exptl_absorpt_coefficient_mu 0.112
_exptl_absorpt_correction_T_max 1.000
_exptl_absorpt_correction_T_min 0.462
_exptl_absorpt_correction_type empirical
_exptl_absorpt_process_details 'SADABS (Sheldrick, 1996)'
_exptl_crystal_colour colourless
_exptl_crystal_density_diffrn 1.481
_exptl_crystal_density_method 'not measured'
_exptl_crystal_description blade
_exptl_crystal_F_000 760
_exptl_crystal_size_max 0.336
_exptl_crystal_size_mid 0.237
_exptl_crystal_size_min 0.077
_refine_diff_density_max 0.227
_refine_diff_density_min -0.230
_refine_diff_density_rms 0.051
_refine_ls_extinction_method none
_refine_ls_goodness_of_fit_ref 1.074
_refine_ls_hydrogen_treatment mixed
_refine_ls_matrix_type full
_refine_ls_number_parameters 124
_refine_ls_number_reflns 1935
_refine_ls_number_restraints 0
_refine_ls_restrained_S_all 1.074
_refine_ls_R_factor_all 0.0698
_refine_ls_R_factor_gt 0.0560
_refine_ls_shift/su_max 0.000
_refine_ls_shift/su_mean 0.000
_refine_ls_structure_factor_coef Fsqd
_refine_ls_weighting_details 'calc w=1/[\s^2^(Fo^2^)+(0.0805P)^2^+1.1266P] where P=(Fo^2^+2Fc^2^)/3'
_refine_ls_weighting_scheme calc
_refine_ls_wR_factor_gt 0.1536
_refine_ls_wR_factor_ref 0.1655
_reflns_number_gt 1510
_reflns_number_total 1935
_reflns_threshold_expression >2sigma(I)
_cod_data_source_file jo991741p.cif
_cod_data_source_block mmh21
_cod_original_sg_symbol_H-M 'C 2/c      '
_cod_database_code 4037615

loop_
_symmetry_equiv_pos_as_xyz
'x, y, z'
'-x, y, -z+1/2'
'x+1/2, y+1/2, z'
'-x+1/2, y+1/2, -z+1/2'
'-x, -y, -z'
'x, -y, z-1/2'
'-x+1/2, -y+1/2, -z'
'x+1/2, -y+1/2, z-1/2'

loop_
_atom_site_label
_atom_site_type_symbol
_atom_site_fract_x
_atom_site_fract_y
_atom_site_fract_z
_atom_site_U_iso_or_equiv
_atom_site_adp_type
_atom_site_occupancy
_atom_site_symmetry_multiplicity
_atom_site_calc_flag
_atom_site_refinement_flags
O1 O 0.65757(10) 0.5198(3) 0.18753(7) 0.0575(4) Uani 1 1 d .
O2 O 0.59123(11) 0.0639(3) 0.10852(8) 0.0662(5) Uani 1 1 d .
O3 O 0.58906(13) 0.4186(4) 0.05923(7) 0.0707(5) Uani 1 1 d .
N1 N 0.55976(11) 0.2780(3) 0.09406(7) 0.0457(4) Uani 1 1 d .
C1 C 0.40458(13) 0.6005(4) 0.18984(8) 0.0406(4) Uani 1 1 d .
C2 C 0.31588(14) 0.5034(5) 0.16248(9) 0.0542(5) Uani 1 1 d .
H2 H 0.2610 0.5526 0.1765 0.065 Uiso 1 1 calc R
C3 C 0.30785(14) 0.3358(5) 0.11500(9) 0.0543(5) Uani 1 1 d .
H3 H 0.2476 0.2716 0.0982 0.065 Uiso 1 1 calc R
C4 C 0.38763(13) 0.2591(4) 0.09134(8) 0.0430(4) Uani 1 1 d .
C5 C 0.47520(12) 0.3624(3) 0.11864(7) 0.0365(4) Uani 1 1 d .
C6 C 0.48724(12) 0.5268(3) 0.16815(7) 0.0359(4) Uani 1 1 d .
C7 C 0.58456(14) 0.6029(3) 0.20101(8) 0.0406(4) Uani 1 1 d .
C8 C 0.58807(14) 0.7745(4) 0.25593(8) 0.0462(5) Uani 1 1 d .
H8 H 0.6454 0.8836 0.2606 0.055 Uiso 1 1 calc R
C9 C 0.5000 0.9449(5) 0.2500 0.0556(8) Uani 1 2 d S
H9A H 0.5044 1.0543 0.2850 0.067 Uiso 0.50 1 calc PR
H9B H 0.4956 1.0543 0.2150 0.067 Uiso 0.50 1 calc PR
C10 C 0.37782(17) 0.0706(5) 0.04011(10) 0.0591(6) Uani 1 1 d .
H10A H 0.3113 0.0277 0.0271 0.089 Uiso 1 1 calc R
H10B H 0.4135 -0.0830 0.0531 0.089 Uiso 1 1 calc R
H10C H 0.4024 0.1469 0.0076 0.089 Uiso 1 1 calc R

loop_
_atom_site_aniso_label
_atom_site_aniso_U_11
_atom_site_aniso_U_22
_atom_site_aniso_U_33
_atom_site_aniso_U_23
_atom_site_aniso_U_13
_atom_site_aniso_U_12
O1 0.0424(8) 0.0779(11) 0.0534(9) -0.0121(7) 0.0119(6) -0.0061(7)
O2 0.0569(10) 0.0572(10) 0.0849(12) -0.0085(8) 0.0141(8) 0.0185(7)
O3 0.0701(11) 0.0955(13) 0.0539(9) 0.0030(9) 0.0311(8) -0.0078(9)
N1 0.0432(8) 0.0551(10) 0.0401(8) -0.0079(7) 0.0109(7) 0.0002(7)
C1 0.0470(10) 0.0412(9) 0.0342(8) 0.0047(7) 0.0090(7) 0.0116(7)
C2 0.0412(10) 0.0795(15) 0.0429(10) -0.0014(10) 0.0105(8) 0.0147(10)
C3 0.0378(9) 0.0769(15) 0.0463(11) -0.0045(10) 0.0033(8) 0.0003(9)
C4 0.0434(9) 0.0498(11) 0.0353(9) -0.0012(8) 0.0059(7) 0.0019(8)
C5 0.0395(9) 0.0383(9) 0.0326(8) 0.0034(7) 0.0094(7) 0.0052(7)
C6 0.0426(9) 0.0309(8) 0.0348(8) 0.0042(6) 0.0087(7) 0.0037(7)
C7 0.0490(10) 0.0376(9) 0.0367(9) 0.0025(7) 0.0121(7) -0.0074(7)
C8 0.0616(12) 0.0388(10) 0.0396(10) -0.0022(7) 0.0133(8) -0.0162(8)
C9 0.096(2) 0.0298(13) 0.0440(14) 0.000 0.0220(15) 0.000
C10 0.0577(12) 0.0676(14) 0.0495(11) -0.0157(10) 0.0033(9) -0.0042(11)

loop_
_atom_type_symbol
_atom_type_description
_atom_type_scat_dispersion_real
_atom_type_scat_dispersion_imag
_atom_type_scat_source
C C 0.0033 0.0016 'International Tables Vol C Tables 4.2.6.8 and 6.1.1.4'
H H 0.0000 0.0000 'International Tables Vol C Tables 4.2.6.8 and 6.1.1.4'
N N 0.0061 0.0033 'International Tables Vol C Tables 4.2.6.8 and 6.1.1.4'
O O 0.0106 0.0060 'International Tables Vol C Tables 4.2.6.8 and 6.1.1.4'

loop_
_geom_angle_atom_site_label_1
_geom_angle_atom_site_label_2
_geom_angle_atom_site_label_3
_geom_angle
_geom_angle_site_symmetry_1
_geom_angle_site_symmetry_3
O3 N1 O2 125.10(18) . .
O3 N1 C5 118.12(17) . .
O2 N1 C5 116.66(16) . .
C2 C1 C6 119.19(17) . .
C2 C1 C8 120.00(16) . 2_655
C6 C1 C8 120.76(17) . 2_655
C3 C2 C1 121.15(18) . .
C2 C3 C4 121.86(19) . .
C5 C4 C3 115.97(17) . .
C5 C4 C10 122.87(17) . .
C3 C4 C10 121.15(18) . .
C4 C5 C6 124.15(16) . .
C4 C5 N1 115.86(16) . .
C6 C5 N1 119.92(15) . .
C5 C6 C1 117.63(16) . .
C5 C6 C7 121.84(15) . .
C1 C6 C7 120.28(16) . .
O1 C7 C6 122.10(16) . .
O1 C7 C8 120.97(17) . .
C6 C7 C8 116.75(16) . .
C9 C8 C1 110.54(14) . 2_655
C9 C8 C7 111.47(15) . .
C1 C8 C7 107.79(15) 2_655 .
C8 C9 C8 108.6(2) 2_655 .

loop_
_geom_bond_atom_site_label_1
_geom_bond_atom_site_label_2
_geom_bond_distance
_geom_bond_site_symmetry_2
O1 C7 1.211(2) .
O2 N1 1.219(2) .
O3 N1 1.206(2) .
N1 C5 1.479(2) .
C1 C2 1.389(3) .
C1 C6 1.405(2) .
C1 C8 1.516(3) 2_655
C2 C3 1.375(3) .
C3 C4 1.397(3) .
C4 C5 1.388(3) .
C4 C10 1.508(3) .
C5 C6 1.397(2) .
C6 C7 1.495(3) .
C7 C8 1.527(2) .
C8 C9 1.515(3) .
C8 C1 1.516(3) 2_655
C9 C8 1.515(3) 2_655

loop_
_geom_torsion_atom_site_label_1
_geom_torsion_atom_site_label_2
_geom_torsion_atom_site_label_3
_geom_torsion_atom_site_label_4
_geom_torsion
_geom_torsion_site_symmetry_1
_geom_torsion_site_symmetry_4
C6 C1 C2 C3 0.4(3) . .
C8 C1 C2 C3 -176.94(19) 2_655 .
C1 C2 C3 C4 -1.2(3) . .
C2 C3 C4 C5 0.0(3) . .
C2 C3 C4 C10 178.6(2) . .
C3 C4 C5 C6 2.1(3) . .
C10 C4 C5 C6 -176.50(18) . .
C3 C4 C5 N1 179.16(17) . .
C10 C4 C5 N1 0.5(3) . .
O3 N1 C5 C4 98.8(2) . .
O2 N1 C5 C4 -77.4(2) . .
O3 N1 C5 C6 -84.0(2) . .
O2 N1 C5 C6 99.7(2) . .
C4 C5 C6 C1 -2.9(3) . .
N1 C5 C6 C1 -179.82(15) . .
C4 C5 C6 C7 171.29(17) . .
N1 C5 C6 C7 -5.7(3) . .
C2 C1 C6 C5 1.5(3) . .
C8 C1 C6 C5 178.87(15) 2_655 .
C2 C1 C6 C7 -172.76(16) . .
C8 C1 C6 C7 4.6(3) 2_655 .
C5 C6 C7 O1 -2.3(3) . .
C1 C6 C7 O1 171.71(18) . .
C5 C6 C7 C8 -177.51(15) . .
C1 C6 C7 C8 -3.5(2) . .
O1 C7 C8 C9 155.28(18) . .
C6 C7 C8 C9 -29.5(2) . .
O1 C7 C8 C1 -83.3(2) . 2_655
C6 C7 C8 C1 92.02(19) . 2_655
C1 C8 C9 C8 -59.11(11) 2_655 2_655
C7 C8 C9 C8 60.76(11) . 2_655
